data_7020937
loop_
_publ_author_name
'Inui, Yuji'
'Shiro, Motoo'
'Kusukawa, Takahiro'
'Fukuzumi, Shunichi'
'Kojima, Takahiko'

_publ_section_title
;
 A triangular prismatic hexanuclear iridium(iii) complex bridged by flavin
 analogues showing reversible redox processes.
;
_journal_issue 8
_journal_name_full 'Dalton transactions (Cambridge, England : 2003)'
_journal_page_first 2773
_journal_page_last 2778
_journal_paper_doi 10.1039/c2dt32535g
_journal_volume 42
_journal_year 2013
_chemical_absolute_configuration ad
_chemical_formula_moiety 'C90 H99 Cl6 Ir6 N12 O9, 3(F6 P)'
_chemical_formula_sum 'C90 H99 Cl6 F18 Ir6 N12 O9 P3'
_chemical_formula_weight 3293.78
_space_group_IT_number 161
_symmetry_cell_setting trigonal
_symmetry_Int_Tables_number 161
_symmetry_space_group_name_Hall 'R 3 -2"c'
_symmetry_space_group_name_H-M 'R 3 c :H'
_atom_sites_solution_hydrogens geom
_atom_sites_solution_primary vecmap
_atom_sites_solution_secondary difmap
_cell_angle_alpha 90.0000
_cell_angle_beta 90.0000
_cell_angle_gamma 120.0000
_cell_formula_units_Z 6
_cell_length_a 16.0783(6)
_cell_length_b 16.0783(6)
_cell_length_c 74.528(6)
_cell_measurement_reflns_used 29825
_cell_measurement_temperature 123
_cell_measurement_theta_max 39.94
_cell_measurement_theta_min 3.23
_cell_volume 16685.2(16)
_computing_cell_refinement 'PROCESS-AUTO (Rigaku, 1998)'
_computing_data_collection 'PROCESS-AUTO (Rigaku, 1998)'
_computing_data_reduction 'CrystalStructure (Rigaku, 2000-2010)'
_computing_molecular_graphics 'ORTEP (Johnson, 1976)'
_computing_publication_material 'CrystalStructure (Rigaku, 2000-2010)'
_computing_structure_refinement 'SHELXL97 (Sheldrick, 1997)'
_computing_structure_solution 'PATTY (Beurskens, 1994)'
_diffrn_ambient_temperature 123
_diffrn_detector_area_resol_mean 10.000
_diffrn_measured_fraction_theta_full 1.051
_diffrn_measured_fraction_theta_max 1.047
_diffrn_measurement_device_type 'Rigaku R-AXIS RAPID'
_diffrn_measurement_method \w
_diffrn_radiation_type 'Cu K\a'
_diffrn_radiation_wavelength 1.54187
_diffrn_reflns_av_R_equivalents 0.1684
_diffrn_reflns_limit_h_max 13
_diffrn_reflns_limit_h_min -13
_diffrn_reflns_limit_k_max 13
_diffrn_reflns_limit_k_min -13
_diffrn_reflns_limit_l_max 60
_diffrn_reflns_limit_l_min -60
_diffrn_reflns_number 31593
_diffrn_reflns_theta_full 39.95
_diffrn_reflns_theta_max 39.96
_diffrn_standards_number 0
_exptl_absorpt_coefficient_mu 16.017
_exptl_absorpt_correction_T_max 0.855
_exptl_absorpt_correction_T_min 0.049
_exptl_absorpt_correction_type multi-scan
_exptl_absorpt_process_details 'ABSCOR (Rigaku, 1995)'
_exptl_crystal_colour red
_exptl_crystal_density_diffrn 1.967
_exptl_crystal_density_method 'not measured'
_exptl_crystal_description chip
_exptl_crystal_F_000 9396.00
_exptl_crystal_size_max 0.200
_exptl_crystal_size_mid 0.180
_exptl_crystal_size_min 0.010
_platon_squeeze_details
;
;
_refine_diff_density_max 3.390
_refine_diff_density_min -0.760
_refine_ls_abs_structure_details 'Flack, H. D. (1983), Acta Cryst. A39, 876-881. 1100 Friedel Pairs'
_refine_ls_abs_structure_Flack 0.14(7)
_refine_ls_extinction_method none
_refine_ls_goodness_of_fit_ref 1.092
_refine_ls_hydrogen_treatment constr
_refine_ls_number_parameters 211
_refine_ls_number_reflns 2214
_refine_ls_number_restraints 198
_refine_ls_R_factor_gt 0.0965
_refine_ls_shift/su_max 0.003
_refine_ls_structure_factor_coef Fsqd
_refine_ls_weighting_details 'w = 1/[\s^2^(Fo^2^)+(0.1361P)^2^+1691.4005P] where P=(Fo^2^+2Fc^2^)/3'
_refine_ls_weighting_scheme calc
_refine_ls_wR_factor_ref 0.2415
_reflns_number_gt 2016
_reflns_number_total 2214
_reflns_threshold_expression F^2^>2.0\s(F^2^)
_cod_data_source_file c2dt32535g.txt
_cod_data_source_block Ir-2
_cod_original_cell_volume 16685.1(15)
_cod_original_sg_symbol_H-M 'R 3 c:H'
_cod_database_code 7020937

loop_
_symmetry_equiv_pos_site_id
_symmetry_equiv_pos_as_xyz
1 +X,+Y,+Z
2 -Y,+X-Y,+Z
3 -X+Y,-X,+Z
4 -X+Y,+Y,1/2+Z
5 +X,+X-Y,1/2+Z
6 -Y,-X,1/2+Z
7 2/3+X,1/3+Y,1/3+Z
8 2/3-Y,1/3+X-Y,1/3+Z
9 2/3-X+Y,1/3-X,1/3+Z
10 2/3-X+Y,1/3+Y,5/6+Z
11 2/3+X,1/3+X-Y,5/6+Z
12 2/3-Y,1/3-X,5/6+Z
13 1/3+X,2/3+Y,2/3+Z
14 1/3-Y,2/3+X-Y,2/3+Z
15 1/3-X+Y,2/3-X,2/3+Z
16 1/3-X+Y,2/3+Y,1/6+Z
17 1/3+X,2/3+X-Y,1/6+Z
18 1/3-Y,2/3-X,1/6+Z

loop_
_atom_site_label
_atom_site_type_symbol
_atom_site_fract_x
_atom_site_fract_y
_atom_site_fract_z
_atom_site_U_iso_or_equiv
_atom_site_adp_type
_atom_site_occupancy
_atom_site_symmetry_multiplicity
_atom_site_calc_flag
_atom_site_refinement_flags
Ir1 Ir 0.56495(17) 0.95342(15) 0.90372(7) 0.0933(11) Uani 1.0 18 d .
Ir2 Ir 0.26115(19) 0.82176(18) 0.95819(8) 0.1018(12) Uani 1.0 18 d .
O3 O 0.247(2) 0.683(2) 0.9602(4) 0.074(9) Uani 1.0 18 d U
C1 C 0.6873(19) 1.0653(19) 0.9185(3) 0.109(10) Uiso 1.0 18 d GU
C2 C 0.6485(18) 1.1107(18) 0.9083(3) 0.109(10) Uiso 1.0 18 d GU
C3 C 0.6588(18) 1.0951(18) 0.8901(3) 0.106(9) Uiso 1.0 18 d GU
C4 C 0.7040(18) 1.0402(18) 0.8891(3) 0.103(9) Uiso 1.0 18 d GU
C5 C 0.7217(19) 1.0217(19) 0.9066(3) 0.109(9) Uiso 1.0 18 d GU
C6 C 0.692(3) 1.064(3) 0.9391(3) 0.113(12) Uiso 1.0 18 d GU
H6A H 0.7224 1.0269 0.9428 0.1350 Uiso 1.0 18 calc R
H6B H 0.6263 1.0333 0.9440 0.1350 Uiso 1.0 18 calc R
H6C H 0.7289 1.1295 0.9436 0.1350 Uiso 1.0 18 calc R
C7 C 0.602(3) 1.168(3) 0.9157(4) 0.119(12) Uiso 1.0 18 d GU
H7A H 0.6044 1.1676 0.9288 0.1423 Uiso 1.0 18 calc R
H7B H 0.5356 1.1378 0.9116 0.1423 Uiso 1.0 18 calc R
H7C H 0.6382 1.2340 0.9113 0.1423 Uiso 1.0 18 calc R
C8 C 0.626(3) 1.132(3) 0.8740(4) 0.109(12) Uiso 1.0 18 d GU
H8A H 0.6419 1.1112 0.8629 0.1303 Uiso 1.0 18 calc R
H8B H 0.6592 1.2024 0.8744 0.1303 Uiso 1.0 18 calc R
H8C H 0.5566 1.1063 0.8747 0.1303 Uiso 1.0 18 calc R
C9 C 0.730(3) 1.006(3) 0.8718(4) 0.105(12) Uiso 1.0 18 d GU
H9A H 0.7097 1.0287 0.8614 0.1254 Uiso 1.0 18 calc R
H9B H 0.6969 0.9357 0.8717 0.1254 Uiso 1.0 18 calc R
H9C H 0.7995 1.0319 0.8713 0.1254 Uiso 1.0 18 calc R
C10 C 0.770(3) 0.964(3) 0.9120(4) 0.112(12) Uiso 1.0 18 d GU
H10A H 0.7739 0.9616 0.9251 0.1345 Uiso 1.0 18 calc R
H10B H 0.8354 0.9943 0.9070 0.1345 Uiso 1.0 18 calc R
H10C H 0.7328 0.8981 0.9073 0.1345 Uiso 1.0 18 calc R
N1 N 0.426(3) 0.881(3) 0.8907(3) 0.081(6) Uani 1.0 18 d DU
N4 N 0.235(3) 0.755(3) 0.8800(3) 0.090(7) Uani 1.0 18 d DU
C11 C 0.3540(19) 0.832(3) 0.9026(4) 0.080(6) Uani 1.0 18 d GDU
C12 C 0.3726(16) 0.8655(17) 0.9202(5) 0.080(6) Uani 1.0 18 d GU
N2 N 0.298(3) 0.8310(19) 0.9326(3) 0.080(6) Uani 1.0 18 d GU
C13 C 0.2055(19) 0.763(2) 0.9275(4) 0.087(7) Uani 1.0 18 d GU
N3 N 0.1870(16) 0.7302(18) 0.9099(5) 0.084(7) Uani 1.0 18 d GU
C14 C 0.261(3) 0.765(3) 0.8974(3) 0.082(6) Uani 1.0 18 d GDU
O1 O 0.458(3) 0.917(2) 0.9241(5) 0.088(7) Uani 1.0 18 d U
O2 O 0.149(3) 0.738(3) 0.9378(5) 0.096(7) Uani 1.0 18 d U
C15 C 0.304(2) 0.803(3) 0.8677(4) 0.093(7) Uani 1.0 18 d GDU
C16 C 0.2843(14) 0.786(3) 0.8495(5) 0.098(8) Uani 1.0 18 d GU
H16 H 0.2206 0.7423 0.8456 0.1171 Uiso 1.0 18 d .
C17 C 0.357(3) 0.831(3) 0.8369(4) 0.099(8) Uani 1.0 18 d GDU
C18 C 0.4505(19) 0.895(3) 0.8426(5) 0.103(8) Uani 1.0 18 d GDU
C19 C 0.4706(15) 0.912(3) 0.8608(5) 0.096(8) Uani 1.0 18 d GU
H19 H 0.5343 0.9557 0.8646 0.1148 Uiso 1.0 18 d .
C20 C 0.398(3) 0.867(3) 0.8733(4) 0.090(7) Uani 1.0 18 d GDU
Cl1 Cl 0.3300(15) 0.820(2) 0.8132(3) 0.189(10) Uani 1.0 18 d DU
Cl2 Cl 0.5499(14) 0.9643(15) 0.8275(3) 0.184(10) Uani 1.0 18 d DU
C21 C 0.235(3) 0.928(3) 0.9672(4) 0.165(12) Uiso 1.0 18 d GU
C22 C 0.334(3) 0.965(3) 0.9651(4) 0.167(12) Uiso 1.0 18 d GU
C23 C 0.362(3) 0.915(3) 0.9765(4) 0.170(12) Uiso 1.0 18 d GU
C24 C 0.280(3) 0.846(3) 0.9856(4) 0.162(12) Uiso 1.0 18 d GU
C25 C 0.202(3) 0.854(3) 0.9799(4) 0.166(12) Uiso 1.0 18 d GU
C26 C 0.173(3) 0.962(3) 0.9573(6) 0.170(15) Uiso 1.0 18 d GU
H26A H 0.1063 0.9235 0.9612 0.2036 Uiso 1.0 18 d .
H26B H 0.1771 0.9541 0.9443 0.2036 Uiso 1.0 18 d .
H26C H 0.1970 1.0297 0.9600 0.2036 Uiso 1.0 18 d .
C27 C 0.400(3) 1.048(3) 0.9525(6) 0.170(15) Uiso 1.0 18 d GU
H27A H 0.3624 1.0711 0.9460 0.2042 Uiso 1.0 18 d .
H27B H 0.4302 1.0252 0.9438 0.2042 Uiso 1.0 18 d .
H27C H 0.4501 1.1008 0.9595 0.2042 Uiso 1.0 18 d .
C28 C 0.465(3) 0.932(4) 0.9786(6) 0.178(15) Uiso 1.0 18 d GU
H28A H 0.4644 0.8863 0.9874 0.2134 Uiso 1.0 18 d .
H28B H 0.5072 0.9975 0.9827 0.2134 Uiso 1.0 18 d .
H28C H 0.4873 0.9219 0.9670 0.2134 Uiso 1.0 18 d .
C29 C 0.277(4) 0.773(3) 0.9995(6) 0.163(15) Uiso 1.0 18 d GU
H29A H 0.3421 0.7829 1.0011 0.1952 Uiso 1.0 18 d .
H29B H 0.2341 0.7078 0.9953 0.1952 Uiso 1.0 18 d .
H29C H 0.2541 0.7835 1.0110 0.1952 Uiso 1.0 18 d .
C30 C 0.097(3) 0.792(3) 0.9863(6) 0.173(15) Uiso 1.0 18 d GU
H30A H 0.0566 0.8125 0.9802 0.2071 Uiso 1.0 18 d .
H30B H 0.0944 0.8001 0.9993 0.2071 Uiso 1.0 18 d .
H30C H 0.0744 0.7244 0.9836 0.2071 Uiso 1.0 18 d .
P1 P 0.3061(15) 1.0438(13) 0.8941(3) 0.186(7) Uiso 1.0 18 d GU
F1 F 0.346(3) 1.1181(17) 0.9092(4) 0.178(10) Uiso 1.0 18 d GU
F2 F 0.2122(17) 1.046(3) 0.8946(4) 0.190(10) Uiso 1.0 18 d GU
F3 F 0.347(3) 1.1247(17) 0.8802(4) 0.193(10) Uiso 1.0 18 d GU
F4 F 0.3999(18) 1.041(3) 0.8937(4) 0.199(11) Uiso 1.0 18 d GU
F5 F 0.266(3) 0.9629(17) 0.9080(4) 0.183(11) Uiso 1.0 18 d GU
F6 F 0.266(3) 0.9695(18) 0.8790(3) 0.187(10) Uiso 1.0 18 d GU

loop_
_atom_site_aniso_label
_atom_site_aniso_U_11
_atom_site_aniso_U_22
_atom_site_aniso_U_33
_atom_site_aniso_U_12
_atom_site_aniso_U_13
_atom_site_aniso_U_23
Ir1 0.0655(19) 0.0442(16) 0.148(3) 0.0109(15) 0.0163(16) -0.0040(15)
Ir2 0.098(3) 0.080(2) 0.147(3) 0.0594(18) 0.0311(19) 0.0020(18)
Cl1 0.136(16) 0.33(4) 0.135(11) 0.14(2) 0.021(10) 0.023(15)
Cl2 0.124(14) 0.129(16) 0.165(15) -0.038(13) 0.065(13) 0.008(13)
O1 0.061(12) 0.047(13) 0.154(13) 0.026(11) 0.033(12) 0.023(11)
O2 0.063(13) 0.067(13) 0.161(14) 0.033(12) 0.040(12) 0.031(13)
O3 0.078(13) 0.071(12) 0.077(12) 0.039(9) 0.002(9) -0.007(9)
N1 0.061(11) 0.043(11) 0.146(11) 0.031(10) 0.033(10) 0.021(11)
N2 0.055(12) 0.047(12) 0.151(12) 0.036(10) 0.029(10) 0.034(11)
N3 0.055(11) 0.051(12) 0.150(12) 0.029(10) 0.028(10) 0.040(11)
N4 0.062(11) 0.055(12) 0.147(11) 0.026(10) 0.028(10) 0.034(12)
C11 0.056(11) 0.046(11) 0.149(11) 0.034(10) 0.030(10) 0.028(10)
C12 0.057(11) 0.046(11) 0.149(11) 0.035(10) 0.030(10) 0.029(10)
C13 0.056(12) 0.055(12) 0.154(12) 0.032(10) 0.034(11) 0.034(11)
C14 0.056(11) 0.050(11) 0.148(11) 0.033(9) 0.027(10) 0.034(11)
C15 0.065(11) 0.061(12) 0.145(11) 0.025(10) 0.031(10) 0.025(12)
C16 0.068(11) 0.066(13) 0.145(11) 0.023(11) 0.032(10) 0.025(13)
C17 0.073(11) 0.065(14) 0.143(11) 0.022(11) 0.033(10) 0.027(14)
C18 0.073(11) 0.064(14) 0.148(11) 0.017(11) 0.039(10) 0.025(14)
C19 0.069(11) 0.058(13) 0.148(11) 0.023(11) 0.036(10) 0.024(13)
C20 0.065(11) 0.054(12) 0.146(11) 0.026(10) 0.033(10) 0.024(12)

loop_
_atom_type_symbol
_atom_type_description
_atom_type_scat_dispersion_real
_atom_type_scat_dispersion_imag
_atom_type_scat_source
C C 0.0181 0.0091
;
International Tables for Crystallography
(1992, Vol. C, Tables 4.2.6.8 and 6.1.1.4)
;
H H 0.0000 0.0000
;
International Tables for Crystallography
(1992, Vol. C, Table 6.1.1.4)
;
Cl Cl 0.3639 0.7018
;
International Tables for Crystallography
(1992, Vol. C, Tables 4.2.6.8 and 6.1.1.4)
;
F F 0.0727 0.0534
;
International Tables for Crystallography
(1992, Vol. C, Tables 4.2.6.8 and 6.1.1.4)
;
Ir Ir -4.7710 6.5667
;
International Tables for Crystallography
(1992, Vol. C, Tables 4.2.6.8 and 6.1.1.4)
;
N N 0.0311 0.0180
;
International Tables for Crystallography
(1992, Vol. C, Tables 4.2.6.8 and 6.1.1.4)
;
O O 0.0492 0.0322
;
International Tables for Crystallography
(1992, Vol. C, Tables 4.2.6.8 and 6.1.1.4)
;
P P 0.2955 0.4335
;
International Tables for Crystallography
(1992, Vol. C, Tables 4.2.6.8 and 6.1.1.4)
;

loop_
_geom_angle_atom_site_label_1
_geom_angle_atom_site_label_2
_geom_angle_atom_site_label_3
_geom_angle
_geom_angle_publ_flag
_geom_angle_site_symmetry_1
_geom_angle_site_symmetry_3
O1 Ir1 N1 72.5(11) yes . .
O1 Ir1 N3 82.7(13) yes . 3_565
O1 Ir1 C1 97.9(11) yes . .
O1 Ir1 C2 98.6(11) yes . .
O1 Ir1 C3 129.6(12) yes . .
O1 Ir1 C4 158.3(10) yes . .
O1 Ir1 C5 128.9(12) yes . .
N1 Ir1 N3 87.1(14) yes . 3_565
N1 Ir1 C1 158.5(15) yes . .
N1 Ir1 C2 123.7(14) yes . .
N1 Ir1 C3 109.4(11) yes . .
N1 Ir1 C4 123.9(9) yes . .
N1 Ir1 C5 158.4(10) yes . .
N3 Ir1 C1 111.2(13) yes 3_565 .
N3 Ir1 C2 148.3(12) yes 3_565 .
N3 Ir1 C3 146.4(13) yes 3_565 .
N3 Ir1 C4 110.2(13) yes 3_565 .
N3 Ir1 C5 92.7(12) yes 3_565 .
C1 Ir1 C2 37.1(12) yes . .
C1 Ir1 C3 61.4(9) yes . .
C1 Ir1 C4 61.6(8) yes . .
C1 Ir1 C5 37.3(12) yes . .
C2 Ir1 C3 36.5(9) yes . .
C2 Ir1 C4 61.1(11) yes . .
C2 Ir1 C5 61.7(12) yes . .
C3 Ir1 C4 36.4(13) yes . .
C3 Ir1 C5 61.2(11) yes . .
C4 Ir1 C5 36.8(9) yes . .
O2 Ir2 O3 77.2(14) yes . .
O2 Ir2 N2 60.6(12) yes . .
O2 Ir2 C13 26.4(11) yes . .
O2 Ir2 C21 106.7(15) yes . .
O2 Ir2 C22 133.1(15) yes . .
O2 Ir2 C23 172.5(17) yes . .
O2 Ir2 C24 141.9(13) yes . .
O2 Ir2 C25 110.6(14) yes . .
O3 Ir2 N2 91.0(13) yes . .
O3 Ir2 C13 80.6(12) yes . .
O3 Ir2 C21 152.0(12) yes . .
O3 Ir2 C22 149.2(14) yes . .
O3 Ir2 C23 110.2(15) yes . .
O3 Ir2 C24 93.0(14) yes . .
O3 Ir2 C25 112.6(13) yes . .
N2 Ir2 C13 34.3(10) yes . .
N2 Ir2 C21 115.4(14) yes . .
N2 Ir2 C22 100.0(11) yes . .
N2 Ir2 C23 118.7(11) yes . .
N2 Ir2 C24 157.4(13) yes . .
N2 Ir2 C25 153.2(16) yes . .
C13 Ir2 C21 115.5(13) yes . .
C13 Ir2 C22 123.5(11) yes . .
C13 Ir2 C23 152.7(10) yes . .
C13 Ir2 C24 167.7(10) yes . .
C13 Ir2 C25 134.0(13) yes . .
C21 Ir2 C22 39.7(14) yes . .
C21 Ir2 C23 66.5(16) yes . .
C21 Ir2 C24 66.5(15) yes . .
C21 Ir2 C25 39.7(13) yes . .
C22 Ir2 C23 39.6(16) yes . .
C22 Ir2 C24 66.4(12) yes . .
C22 Ir2 C25 66.5(12) yes . .
C23 Ir2 C24 39.5(11) yes . .
C23 Ir2 C25 66.4(13) yes . .
C24 Ir2 C25 39.5(16) yes . .
Ir1 O1 C12 119(3) yes . .
Ir2 O2 C13 89(3) yes . .
Ir1 N1 C11 111.7(17) yes . .
Ir1 N1 C20 133(3) yes . .
C11 N1 C20 115(3) yes . .
Ir2 N2 C12 147(3) yes . .
Ir2 N2 C13 92.3(19) yes . .
C12 N2 C13 120.0 yes . .
Ir1 N3 C13 118.1(18) yes 2_665 .
Ir1 N3 C14 121(2) yes 2_665 .
C13 N3 C14 120.0 yes . .
C14 N4 C15 118(3) yes . .
Ir1 C1 C2 72.7(13) yes . .
Ir1 C1 C5 71.9(14) yes . .
Ir1 C1 C6 121.2(17) yes . .
C2 C1 C5 108.0 yes . .
C2 C1 C6 126.0 yes . .
C5 C1 C6 126.0 yes . .
Ir1 C2 C1 70.2(15) yes . .
Ir1 C2 C3 73.0(14) yes . .
Ir1 C2 C7 122.4(17) yes . .
C1 C2 C3 108.0 yes . .
C1 C2 C7 126.0 yes . .
C3 C2 C7 126.0 yes . .
Ir1 C3 C2 70.5(13) yes . .
Ir1 C3 C4 71.4(14) yes . .
Ir1 C3 C8 123.8(17) yes . .
C2 C3 C4 108.0 yes . .
C2 C3 C8 126.0 yes . .
C4 C3 C8 126.0 yes . .
Ir1 C4 C3 72.2(14) yes . .
Ir1 C4 C5 70.1(14) yes . .
Ir1 C4 C9 123.3(17) yes . .
C3 C4 C5 108.0 yes . .
C3 C4 C9 126.0 yes . .
C5 C4 C9 126.0 yes . .
Ir1 C5 C1 70.8(16) yes . .
Ir1 C5 C4 73.2(16) yes . .
Ir1 C5 C10 121.7(18) yes . .
C1 C5 C4 108.0 yes . .
C1 C5 C10 126.0 yes . .
C4 C5 C10 126.0 yes . .
N1 C11 C12 116(2) yes . .
N1 C11 C14 123(3) yes . .
C12 C11 C14 120.0 yes . .
O1 C12 N2 124(4) yes . .
O1 C12 C11 116(3) yes . .
N2 C12 C11 120.0 yes . .
Ir2 C13 O2 64(3) yes . .
Ir2 C13 N2 53.4(14) yes . .
Ir2 C13 N3 171(3) yes . .
O2 C13 N2 118(3) yes . .
O2 C13 N3 122(3) yes . .
N2 C13 N3 120.0 yes . .
N3 C14 N4 116(3) yes . .
N3 C14 C11 120.0 yes . .
N4 C14 C11 120(3) yes . .
N4 C15 C16 120(3) yes . .
N4 C15 C20 120(3) yes . .
C16 C15 C20 120.0 yes . .
C15 C16 C17 120.0 yes . .
Cl1 C17 C16 120(3) yes . .
Cl1 C17 C18 119(3) yes . .
C16 C17 C18 120.0 yes . .
Cl2 C18 C17 124(3) yes . .
Cl2 C18 C19 115.8(18) yes . .
C17 C18 C19 120.0 yes . .
C18 C19 C20 120.0 yes . .
N1 C20 C15 124(3) yes . .
N1 C20 C19 116(3) yes . .
C15 C20 C19 120.0 yes . .
Ir2 C21 C22 70(3) yes . .
Ir2 C21 C25 70(3) yes . .
Ir2 C21 C26 125(3) yes . .
C22 C21 C25 108.0 yes . .
C22 C21 C26 126.0 yes . .
C25 C21 C26 126.0 yes . .
Ir2 C22 C21 70.1(19) yes . .
Ir2 C22 C23 70.4(19) yes . .
Ir2 C22 C27 125(3) yes . .
C21 C22 C23 108.0 yes . .
C21 C22 C27 126.0 yes . .
C23 C22 C27 126.0 yes . .
Ir2 C23 C22 70.0(17) yes . .
Ir2 C23 C24 70.3(17) yes . .
Ir2 C23 C28 125(3) yes . .
C22 C23 C24 108.0 yes . .
C22 C23 C28 126.0 yes . .
C24 C23 C28 126.0 yes . .
Ir2 C24 C23 70.2(18) yes . .
Ir2 C24 C25 70.0(19) yes . .
Ir2 C24 C29 125(3) yes . .
C23 C24 C25 108.0 yes . .
C23 C24 C29 126.0 yes . .
C25 C24 C29 126.0 yes . .
Ir2 C25 C21 70(2) yes . .
Ir2 C25 C24 70(2) yes . .
Ir2 C25 C30 125(3) yes . .
C21 C25 C24 108.0 yes . .
C21 C25 C30 126.0 yes . .
C24 C25 C30 126.0 yes . .
F1 P1 F2 90.0 yes . .
F1 P1 F3 90.0 yes . .
F1 P1 F4 90.0 yes . .
F1 P1 F5 90.0 yes . .
F1 P1 F6 180.0 yes . .
F2 P1 F3 90.0 yes . .
F2 P1 F4 180.0 yes . .
F2 P1 F5 90.0 yes . .
F2 P1 F6 90.0 yes . .
F3 P1 F4 90.0 yes . .
F3 P1 F5 180.0 yes . .
F3 P1 F6 90.0 yes . .
F4 P1 F5 90.0 yes . .
F4 P1 F6 90.0 yes . .
F5 P1 F6 90.0 yes . .

loop_
_geom_bond_atom_site_label_1
_geom_bond_atom_site_label_2
_geom_bond_distance
_geom_bond_publ_flag
_geom_bond_site_symmetry_2
Ir1 O1 2.14(4) yes .
Ir1 N1 2.17(3) yes .
Ir1 N3 2.16(2) yes 3_565
Ir1 C1 2.19(3) yes .
Ir1 C2 2.22(3) yes .
Ir1 C3 2.25(3) yes .
Ir1 C4 2.24(3) yes .
Ir1 C5 2.20(3) yes .
Ir2 O2 2.22(4) yes .
Ir2 O3 2.13(4) yes .
Ir2 N2 1.98(3) yes .
Ir2 C13 2.46(3) yes .
Ir2 C21 2.06(5) yes .
Ir2 C22 2.06(3) yes .
Ir2 C23 2.07(3) yes .
Ir2 C24 2.07(3) yes .
Ir2 C25 2.07(4) yes .
O1 C12 1.23(4) yes .
O2 C13 1.10(5) yes .
C1 C2 1.40 yes .
C1 C5 1.40 yes .
C1 C6 1.54 yes .
C2 C3 1.40 yes .
C2 C7 1.54 yes .
C3 C4 1.40 yes .
C3 C8 1.54 yes .
C4 C5 1.40 yes .
C4 C9 1.54 yes .
C5 C10 1.54 yes .
C11 C12 1.39 yes .
C11 C14 1.39 yes .
N2 C12 1.39 yes .
N2 C13 1.39 yes .
N3 C13 1.39 yes .
N3 C14 1.39 yes .
N1 C11 1.35(4) yes .
N1 C20 1.35(4) yes .
N4 C14 1.35(4) yes .
N4 C15 1.35(4) yes .
C15 C16 1.39 yes .
C15 C20 1.39 yes .
C16 C17 1.39 yes .
C17 C18 1.39 yes .
C18 C19 1.39 yes .
C19 C20 1.39 yes .
Cl1 C17 1.81(3) yes .
Cl2 C18 1.81(4) yes .
C21 C22 1.40 yes .
C21 C25 1.40 yes .
C21 C26 1.54 yes .
C22 C23 1.40 yes .
C22 C27 1.54 yes .
C23 C24 1.40 yes .
C23 C28 1.54 yes .
C24 C25 1.40 yes .
C24 C29 1.54 yes .
C25 C30 1.54 yes .
P1 F1 1.53 yes .
P1 F2 1.53 yes .
P1 F3 1.53 yes .
P1 F4 1.53 yes .
P1 F5 1.53 yes .
P1 F6 1.53 yes .

loop_
_platon_squeeze_void_nr
_platon_squeeze_void_average_x
_platon_squeeze_void_average_y
_platon_squeeze_void_average_z
_platon_squeeze_void_volume
_platon_squeeze_void_count_electrons
_platon_squeeze_void_content
1 0.000 0.000 -0.046 273 95 ' '
2 0.000 0.000 0.115 32 5 ' '
3 0.000 0.000 0.255 7 6 ' '
4 0.000 0.000 0.454 273 95 ' '
5 0.000 0.000 0.615 32 5 ' '
6 0.000 0.000 0.755 7 6 ' '
7 0.333 0.667 0.120 273 95 ' '
8 0.333 0.667 0.620 273 95 ' '
9 0.333 0.667 0.282 32 5 ' '
10 0.333 0.667 0.782 32 5 ' '
11 0.333 0.667 0.422 7 6 ' '
12 0.333 0.667 0.922 7 6 ' '
13 0.667 0.333 0.287 272 95 ' '
14 0.667 0.333 0.787 272 95 ' '
15 0.667 0.333 0.448 32 5 ' '
16 0.667 0.333 0.948 32 5 ' '
17 0.667 0.333 0.089 7 6 ' '
18 0.667 0.333 0.589 7 6 ' '
